data_2022624
loop_
_publ_author_name
'Kochel, Andrzej'
'Ho\/ly\'nska, Ma\/lgorzata'
'Twar\'og, Kamil'
'Jezierska, Aneta'
'Panek, Jaros\/law J.'
'Wojaczy\'nski, Jacek'

_publ_section_title
;
 A new mixed-valence Cu^I^/Cu^II^ three-dimensional coordination polymer
 constructed with an <i>N</i>,<i>O</i>-donor ligand generated <i>via</i>
 solvothermal synthesis: structural features and magnetic properties
;
_journal_coeditor_code DG3031
_journal_issue 7
_journal_name_full 'Acta Crystallographica Section C'
_journal_page_first
;
;
_journal_paper_doi 10.1107/S2053229622005812
_journal_volume 78
_journal_year 2022
_chemical_formula_iupac 'C14 H10 N3 O2 +, Cl -, 2H2 O'
_chemical_formula_moiety 'C14 H10 N3 O2 +, Cl -, 2(H2 O)'
_chemical_formula_sum 'C14 H14 Cl N3 O4'
_chemical_formula_weight 323.73
_chemical_name_systematic
;
4-Carboxy-2-(pyrazin-2-yl)quinolin-1-ium chloride dihydrate
;
_space_group_crystal_system orthorhombic
_space_group_IT_number 29
_space_group_name_Hall 'P 2c -2ac'
_space_group_name_H-M_alt 'P c a 21'
_atom_sites_solution_hydrogens mixed
_audit_creation_method SHELXL-2016/6
_cell_angle_alpha 90
_cell_angle_beta 90
_cell_angle_gamma 90
_cell_formula_units_Z 4
_cell_length_a 23.7648(5)
_cell_length_b 8.5785(2)
_cell_length_c 6.9373(2)
_cell_measurement_reflns_used 2129
_cell_measurement_temperature 100(2)
_cell_measurement_theta_max 67.68
_cell_measurement_theta_min 3.72
_cell_volume 1414.28(6)
_computing_cell_refinement
;
CrysAlis PRO (Rigaku OD, 2015)
;
_computing_data_collection
;
CrysAlis PRO (Rigaku OD, 2015)
;
_computing_data_reduction
;
CrysAlis PRO (Rigaku OD, 2015)
;
_computing_publication_material
;
SHELXL2016 (Sheldrick, 2015<i>b</i>)
;
_computing_structure_refinement
;
SHELXL2016 (Sheldrick, 2015<i>b</i>)
;
_computing_structure_solution
;
SHELXT2014 (Sheldrick, 2015<i>a</i>)
;
_diffrn_ambient_temperature 100(2)
_diffrn_measured_fraction_theta_full 0.995
_diffrn_measured_fraction_theta_max 0.990
_diffrn_measurement_device_type 'Rigaku Xcalibur Gemini Ultra'
_diffrn_measurement_method CCD
_diffrn_radiation_type CuK\a
_diffrn_radiation_wavelength 1.5418
_diffrn_reflns_av_R_equivalents 0.0238
_diffrn_reflns_av_unetI/netI 0.0383
_diffrn_reflns_limit_h_max 28
_diffrn_reflns_limit_h_min -18
_diffrn_reflns_limit_k_max 10
_diffrn_reflns_limit_k_min -6
_diffrn_reflns_limit_l_max 8
_diffrn_reflns_limit_l_min -8
_diffrn_reflns_number 4162
_diffrn_reflns_theta_full 67.680
_diffrn_reflns_theta_max 67.955
_diffrn_reflns_theta_min 3.720
_exptl_absorpt_coefficient_mu 2.614
_exptl_absorpt_correction_T_max 0.789
_exptl_absorpt_correction_T_min 0.678
_exptl_absorpt_correction_type analytical
_exptl_absorpt_process_details
;
(CrysAlis PRO; Rigaku OD, 2015)
;
_exptl_crystal_colour colorless
_exptl_crystal_density_diffrn 1.520
_exptl_crystal_description block
_exptl_crystal_F_000 672
_exptl_crystal_size_max 0.350
_exptl_crystal_size_mid 0.250
_exptl_crystal_size_min 0.200
_refine_diff_density_max 0.256
_refine_diff_density_min -0.159
_refine_ls_abs_structure_details
;
Flack <i>x</i> determined using 662 quotients [(I+)-(I-)]/[(I+)+(I-)]
(Parsons <i>et al.</i>,  2013)
;
_refine_ls_abs_structure_Flack 0.019(11)
_refine_ls_extinction_method none
_refine_ls_goodness_of_fit_ref 1.044
_refine_ls_hydrogen_treatment mixed
_refine_ls_matrix_type full
_refine_ls_number_parameters 205
_refine_ls_number_reflns 2129
_refine_ls_number_restraints 1
_refine_ls_restrained_S_all 1.044
_refine_ls_R_factor_all 0.0297
_refine_ls_R_factor_gt 0.0266
_refine_ls_shift/su_max 0.000
_refine_ls_shift/su_mean 0.000
_refine_ls_structure_factor_coef Fsqd
_refine_ls_weighting_details 'w=1/[\s^2^(Fo^2^)+(0.0246P)^2^] where P=(Fo^2^+2Fc^2^)/3'
_refine_ls_weighting_scheme calc
_refine_ls_wR_factor_gt 0.0615
_refine_ls_wR_factor_ref 0.0639
_reflns_number_gt 2018
_reflns_number_total 2129
_reflns_threshold_expression 'I > 2\s(I)'
_cod_data_source_file dg3031sup1.cif
_cod_data_source_block II
_cod_database_code 2022624
_shelx_space_group_comment
;
The symmetry employed for this shelxl refinement is uniquely defined
by the following loop, which should always be used as a source of
symmetry information in preference to the above space-group names.
They are only intended as comments.
;
_shelx_estimated_absorpt_t_min 0.461
_shelx_estimated_absorpt_t_max 0.623

loop_
_space_group_symop_operation_xyz
'x, y, z'
'-x, -y, z+1/2'
'x+1/2, -y, z'
'-x+1/2, y, z+1/2'

loop_
_atom_site_type_symbol
_atom_site_label
_atom_site_fract_x
_atom_site_fract_y
_atom_site_fract_z
_atom_site_U_iso_or_equiv
_atom_site_adp_type
_atom_site_calc_flag
_atom_site_occupancy
_atom_site_disorder_assembly
_atom_site_disorder_group
Cl Cl1 0.57021(3) -0.02306(7) 0.58883(12) 0.01968(16) Uani d 1 . .
O O1 0.20340(8) 0.5778(2) 0.4474(3) 0.0213(5) Uani d 1 . .
H H1O 0.173346 0.628146 0.423968 0.065(15) Uiso d 1 . .
O O2 0.15808(8) 0.3614(2) 0.3561(3) 0.0203(5) Uani d 1 . .
O O1W 0.11188(8) 0.7174(2) 0.3812(4) 0.0232(5) Uani d 1 . .
H H1W 0.099691 0.795537 0.443882 0.055(14) Uiso d 1 . .
H H2W 0.083778 0.656959 0.368369 0.050(13) Uiso d 1 . .
O O2W 0.44705(8) 0.0708(2) 0.6426(3) 0.0234(5) Uani d 1 . .
H H3W 0.480646 0.041213 0.621884 0.028(9) Uiso d 1 . .
H H4W 0.442609 0.065082 0.763959 0.036(12) Uiso d 1 . .
N N1 0.36031(9) 0.2092(3) 0.4718(3) 0.0147(5) Uani d 1 . .
H H1N 0.391915 0.168100 0.498390 0.025(10) Uiso d 1 . .
N N2 0.51044(10) 0.4540(3) 0.3605(4) 0.0190(6) Uani d 1 . .
N N3 0.40649(10) 0.6021(3) 0.4078(4) 0.0193(6) Uani d 1 . .
C C1 0.25663(11) 0.3459(3) 0.4331(4) 0.0143(6) Uani d 1 . .
C C2 0.30491(11) 0.4296(3) 0.4009(4) 0.0158(6) Uani d 1 . .
H H2 0.302547 0.536313 0.365072 0.019 Uiso calc 1 . .
C C3 0.35785(11) 0.3584(3) 0.4207(4) 0.0144(6) Uani d 1 . .
C C4 0.31372(11) 0.1190(3) 0.5047(4) 0.0146(6) Uani d 1 . .
C C5 0.32126(12) -0.0371(3) 0.5603(4) 0.0168(6) Uani d 1 . .
H H5 0.357955 -0.080287 0.570615 0.020 Uiso calc 1 . .
C C6 0.27472(11) -0.1259(3) 0.5993(5) 0.0173(6) Uani d 1 . .
H H6 0.279056 -0.232004 0.635811 0.021 Uiso calc 1 . .
C C7 0.22053(11) -0.0608(3) 0.5856(5) 0.0175(6) Uani d 1 . .
H H7 0.188770 -0.123487 0.615776 0.021 Uiso calc 1 . .
C C8 0.21244(11) 0.0903(3) 0.5299(4) 0.0159(6) Uani d 1 . .
H H8 0.175378 0.130999 0.520286 0.019 Uiso calc 1 . .
C C9 0.25940(11) 0.1866(3) 0.4862(4) 0.0147(6) Uani d 1 . .
C C10 0.41089(12) 0.4462(3) 0.3966(4) 0.0165(6) Uani d 1 . .
C C11 0.46230(11) 0.3725(3) 0.3666(5) 0.0178(6) Uani d 1 . .
H H11 0.463333 0.262561 0.350101 0.021 Uiso calc 1 . .
C C12 0.50659(12) 0.6079(3) 0.3794(5) 0.0200(7) Uani d 1 . .
H H12 0.539991 0.668705 0.380945 0.024 Uiso calc 1 . .
C C13 0.45439(11) 0.6822(3) 0.3969(5) 0.0204(7) Uani d 1 . .
H H13 0.453103 0.792789 0.401174 0.024 Uiso calc 1 . .
C C14 0.20016(11) 0.4280(3) 0.4083(4) 0.0149(6) Uani d 1 . .

loop_
_atom_site_aniso_label
_atom_site_aniso_U_11
_atom_site_aniso_U_22
_atom_site_aniso_U_33
_atom_site_aniso_U_12
_atom_site_aniso_U_13
_atom_site_aniso_U_23
Cl1 0.0146(3) 0.0177(3) 0.0268(4) 0.0011(3) 0.0013(3) 0.0013(4)
O1 0.0162(10) 0.0121(10) 0.0357(14) 0.0026(8) -0.0030(9) -0.0026(10)
O2 0.0145(9) 0.0167(11) 0.0296(12) -0.0005(9) -0.0027(10) -0.0019(10)
O1W 0.0146(10) 0.0156(10) 0.0394(13) 0.0012(9) 0.0005(10) -0.0037(11)
O2W 0.0140(9) 0.0310(12) 0.0251(13) 0.0052(9) -0.0006(9) 0.0042(10)
N1 0.0112(11) 0.0149(12) 0.0181(13) 0.0010(10) 0.0000(10) -0.0013(11)
N2 0.0162(13) 0.0177(13) 0.0231(13) -0.0026(10) 0.0007(11) 0.0028(12)
N3 0.0190(12) 0.0148(12) 0.0239(15) 0.0006(10) 0.0005(11) 0.0013(12)
C1 0.0137(13) 0.0166(14) 0.0128(14) 0.0012(11) -0.0030(12) -0.0036(12)
C2 0.0159(14) 0.0145(13) 0.0172(17) 0.0013(11) 0.0001(12) -0.0003(13)
C3 0.0167(13) 0.0123(14) 0.0142(14) 0.0007(11) 0.0012(12) -0.0014(12)
C4 0.0142(13) 0.0141(14) 0.0154(13) -0.0026(11) 0.0006(12) -0.0021(12)
C5 0.0175(12) 0.0141(14) 0.0187(17) 0.0021(11) -0.0010(13) -0.0027(13)
C6 0.0218(13) 0.0119(12) 0.0181(15) -0.0024(10) -0.0024(15) -0.0011(14)
C7 0.0177(12) 0.0171(13) 0.0176(14) -0.0051(10) 0.0021(15) -0.0041(15)
C8 0.0135(13) 0.0181(14) 0.0161(16) -0.0006(12) 0.0002(11) -0.0037(12)
C9 0.0152(13) 0.0162(14) 0.0127(14) -0.0005(12) -0.0018(11) -0.0026(12)
C10 0.0194(14) 0.0147(14) 0.0155(16) -0.0005(11) -0.0005(12) 0.0014(13)
C11 0.0180(13) 0.0136(14) 0.0219(14) -0.0010(12) -0.0008(14) 0.0001(14)
C12 0.0179(14) 0.0173(15) 0.0248(18) -0.0046(12) 0.0005(14) 0.0023(14)
C13 0.0211(14) 0.0116(13) 0.0283(19) -0.0026(12) -0.0009(13) 0.0017(13)
C14 0.0134(14) 0.0137(13) 0.0176(17) 0.0006(11) 0.0020(12) 0.0005(12)

loop_
_atom_type_symbol
_atom_type_description
_atom_type_scat_dispersion_real
_atom_type_scat_dispersion_imag
_atom_type_scat_source
C C 0.0181 0.0091 'International Tables Vol C Tables 4.2.6.8 and 6.1.1.4'
H H 0.0000 0.0000 'International Tables Vol C Tables 4.2.6.8 and 6.1.1.4'
Cl Cl 0.3639 0.7018 'International Tables Vol C Tables 4.2.6.8 and 6.1.1.4'
N N 0.0311 0.0180 'International Tables Vol C Tables 4.2.6.8 and 6.1.1.4'
O O 0.0492 0.0322 'International Tables Vol C Tables 4.2.6.8 and 6.1.1.4'

loop_
_geom_angle_atom_site_label_1
_geom_angle_atom_site_label_2
_geom_angle_atom_site_label_3
_geom_angle_site_symmetry_1
_geom_angle_site_symmetry_3
_geom_angle
_geom_angle_publ_flag
C14 O1 H1O . . 114.0 ?
H1W O1W H2W . . 105.5 ?
H3W O2W H4W . . 105.5 ?
C3 N1 C4 . . 123.6(2) ?
C3 N1 H1N . . 119.8 ?
C4 N1 H1N . . 116.3 ?
C12 N2 C11 . . 117.1(2) ?
C13 N3 C10 . . 116.3(2) ?
C2 C1 C9 . . 120.5(2) ?
C2 C1 C14 . . 118.4(2) ?
C9 C1 C14 . . 121.0(2) ?
C1 C2 C3 . . 120.4(3) ?
C1 C2 H2 . . 119.8 ?
C3 C2 H2 . . 119.8 ?
N1 C3 C2 . . 118.9(3) ?
N1 C3 C10 . . 118.9(2) ?
C2 C3 C10 . . 122.1(3) ?
N1 C4 C5 . . 118.8(2) ?
N1 C4 C9 . . 119.2(3) ?
C5 C4 C9 . . 122.0(3) ?
C6 C5 C4 . . 118.8(3) ?
C6 C5 H5 . . 120.6 ?
C4 C5 H5 . . 120.6 ?
C5 C6 C7 . . 120.3(3) ?
C5 C6 H6 . . 119.8 ?
C7 C6 H6 . . 119.8 ?
C8 C7 C6 . . 121.6(2) ?
C8 C7 H7 . . 119.2 ?
C6 C7 H7 . . 119.2 ?
C7 C8 C9 . . 120.1(3) ?
C7 C8 H8 . . 119.9 ?
C9 C8 H8 . . 119.9 ?
C1 C9 C4 . . 117.4(2) ?
C1 C9 C8 . . 125.4(3) ?
C4 C9 C8 . . 117.2(3) ?
N3 C10 C11 . . 122.0(3) ?
N3 C10 C3 . . 115.7(2) ?
C11 C10 C3 . . 122.3(3) ?
N2 C11 C10 . . 121.1(3) ?
N2 C11 H11 . . 119.5 ?
C10 C11 H11 . . 119.5 ?
N2 C12 C13 . . 121.4(3) ?
N2 C12 H12 . . 119.3 ?
C13 C12 H12 . . 119.3 ?
N3 C13 C12 . . 121.8(3) ?
N3 C13 H13 . . 119.1 ?
C12 C13 H13 . . 119.1 ?
O2 C14 O1 . . 124.9(3) ?
O2 C14 C1 . . 123.0(3) ?
O1 C14 C1 . . 112.1(2) ?

loop_
_geom_bond_atom_site_label_1
_geom_bond_atom_site_label_2
_geom_bond_site_symmetry_2
_geom_bond_distance
_geom_bond_publ_flag
O1 C14 . 1.316(3) ?
O1 H1O . 0.8501 ?
O2 C14 . 1.207(3) ?
O1W H1W . 0.8500 ?
O1W H2W . 0.8499 ?
O2W H3W . 0.8499 ?
O2W H4W . 0.8501 ?
N1 C3 . 1.329(4) ?
N1 C4 . 1.370(3) ?
N1 H1N . 0.8501 ?
N2 C12 . 1.329(4) ?
N2 C11 . 1.342(4) ?
N3 C13 . 1.331(4) ?
N3 C10 . 1.344(4) ?
C1 C2 . 1.372(4) ?
C1 C9 . 1.417(4) ?
C1 C14 . 1.525(4) ?
C2 C3 . 1.405(4) ?
C2 H2 . 0.9500 ?
C3 C10 . 1.478(4) ?
C4 C5 . 1.405(4) ?
C4 C9 . 1.421(4) ?
C5 C6 . 1.370(4) ?
C5 H5 . 0.9500 ?
C6 C7 . 1.407(4) ?
C6 H6 . 0.9500 ?
C7 C8 . 1.366(4) ?
C7 H7 . 0.9500 ?
C8 C9 . 1.421(4) ?
C8 H8 . 0.9500 ?
C10 C11 . 1.391(4) ?
C11 H11 . 0.9500 ?
C12 C13 . 1.400(4) ?
C12 H12 . 0.9500 ?
C13 H13 . 0.9500 ?

loop_
_geom_hbond_atom_site_label_D
_geom_hbond_atom_site_label_H
_geom_hbond_atom_site_label_A
_geom_hbond_site_symmetry_A
_geom_hbond_distance_DH
_geom_hbond_distance_HA
_geom_hbond_distance_DA
_geom_hbond_angle_DHA
_geom_hbond_publ_flag
N1 H1N O2W . 0.85 1.85 2.658(3) 159 yes
O1 H1O O1W . 0.85 1.68 2.525(3) 176 yes
O1W H1W Cl1 3_465 0.85 2.30 3.151(2) 174 yes
O1W H2W N2 3_465 0.85 1.99 2.827(3) 170 yes
O2W H3W Cl1 . 0.85 2.21 3.058(2) 175 yes
O2W H4W Cl1 2_655 0.85 2.30 3.149(2) 174 yes
C5 H5 O2W . 0.95 2.53 3.181(3) 126 yes
C8 H8 O2 . 0.95 2.32 2.921(3) 121 yes
C8 H8 Cl1 3_455 0.95 2.71 3.453(3) 136 yes

loop_
_geom_torsion_atom_site_label_1
_geom_torsion_atom_site_label_2
_geom_torsion_atom_site_label_3
_geom_torsion_atom_site_label_4
_geom_torsion_site_symmetry_1
_geom_torsion_site_symmetry_2
_geom_torsion_site_symmetry_3
_geom_torsion_site_symmetry_4
_geom_torsion
_geom_torsion_publ_flag
C9 C1 C2 C3 . . . . -0.2(5) ?
C14 C1 C2 C3 . . . . -179.5(3) ?
C4 N1 C3 C2 . . . . 0.7(4) ?
C4 N1 C3 C10 . . . . 177.6(3) ?
C1 C2 C3 N1 . . . . -0.3(4) ?
C1 C2 C3 C10 . . . . -177.0(3) ?
C3 N1 C4 C5 . . . . -179.3(3) ?
C3 N1 C4 C9 . . . . -0.7(4) ?
N1 C4 C5 C6 . . . . 177.9(3) ?
C9 C4 C5 C6 . . . . -0.6(5) ?
C4 C5 C6 C7 . . . . -0.6(5) ?
C5 C6 C7 C8 . . . . 1.3(5) ?
C6 C7 C8 C9 . . . . -0.7(5) ?
C2 C1 C9 C4 . . . . 0.2(4) ?
C14 C1 C9 C4 . . . . 179.5(3) ?
C2 C1 C9 C8 . . . . 177.5(3) ?
C14 C1 C9 C8 . . . . -3.1(5) ?
N1 C4 C9 C1 . . . . 0.2(4) ?
C5 C4 C9 C1 . . . . 178.7(3) ?
N1 C4 C9 C8 . . . . -177.4(3) ?
C5 C4 C9 C8 . . . . 1.1(4) ?
C7 C8 C9 C1 . . . . -177.8(3) ?
C7 C8 C9 C4 . . . . -0.5(4) ?
C13 N3 C10 C11 . . . . -2.8(5) ?
C13 N3 C10 C3 . . . . 176.4(3) ?
N1 C3 C10 N3 . . . . -159.1(3) ?
C2 C3 C10 N3 . . . . 17.7(4) ?
N1 C3 C10 C11 . . . . 20.2(5) ?
C2 C3 C10 C11 . . . . -163.1(3) ?
C12 N2 C11 C10 . . . . -1.7(5) ?
N3 C10 C11 N2 . . . . 4.6(5) ?
C3 C10 C11 N2 . . . . -174.6(3) ?
C11 N2 C12 C13 . . . . -2.5(5) ?
C10 N3 C13 C12 . . . . -1.4(5) ?
N2 C12 C13 N3 . . . . 4.3(5) ?
C2 C1 C14 O2 . . . . 149.1(3) ?
C9 C1 C14 O2 . . . . -30.3(5) ?
C2 C1 C14 O1 . . . . -30.0(4) ?
C9 C1 C14 O1 . . . . 150.6(3) ?

_cod_database_fobs_code 2022624
